data_7056583
loop_
_publ_author_name
'Moreno-Alc\'antar, Luis Guillermo'
'Guevara-Vela, Jos\'e Manuel'
'Delgadillo-Ru\'iz, Rafael'
'Rocha-Rinza, Tom\'as'
'Mart\'in Pend\'as, Angel'
'Flores-Alamo, Marcos'
'Torrens, Hugo'

_publ_section_title
;
 Structural effects of trifluoromethylation and fluorination in gold(I)
 BIPHEP fluorothiolates
;
_journal_name_full 'New J. Chem.'
_journal_paper_doi 10.1039/C7NJ02202F
_journal_year 2017
_chemical_formula_moiety 'C50 H28 Au2 F14 P2 S2'
_chemical_formula_sum 'C50 H28 Au2 F14 P2 S2'
_chemical_formula_weight 1414.72
_chemical_name_systematic
;
 ?
;
_space_group_IT_number 2
_symmetry_cell_setting triclinic
_symmetry_Int_Tables_number 2
_symmetry_space_group_name_Hall '-P 1'
_symmetry_space_group_name_H-M 'P -1'
_atom_sites_solution_hydrogens geom
_audit_conform_dict_location ftp://ftp.iucr.org/pub/cif_core.dic
_audit_conform_dict_name cif_core.dic
_audit_conform_dict_version 2.4.3
_audit_creation_date 2015-06-25T14:07:22-00:00
_audit_creation_method 'WinGX routine CIF_UPDATE'
_audit_update_record
;
2017-04-25 deposited with the CCDC.
2017-09-01 downloaded from the CCDC.
;
_cell_angle_alpha 83.608(4)
_cell_angle_beta 77.608(4)
_cell_angle_gamma 72.188(4)
_cell_formula_units_Z 2
_cell_length_a 10.7502(4)
_cell_length_b 13.3823(6)
_cell_length_c 17.1566(9)
_cell_measurement_reflns_used 10437
_cell_measurement_temperature 130(2)
_cell_measurement_theta_max 29.4976
_cell_measurement_theta_min 3.453
_cell_volume 2292.36(19)
_computing_cell_refinement
;
        CrysAlisPro, Agilent Technologies,
        Version 1.171.36.32 (release 02-08-2013 CrysAlis171 .NET)
        (compiled Aug  2 2013,16:46:58)
;
_computing_data_collection
;
        CrysAlisPro, Agilent Technologies,
        Version 1.171.36.32 (release 02-08-2013 CrysAlis171 .NET)
        (compiled Aug  2 2013,16:46:58)
;
_computing_data_reduction
;
        CrysAlisPro, Agilent Technologies,
        Version 1.171.36.32 (release 02-08-2013 CrysAlis171 .NET)
        (compiled Aug  2 2013,16:46:58)
;
_computing_molecular_graphics
;
          'Ortep-3 for Windows (Farrugia, 1997)'
      L. J. Farrugia, J. Appl. Crystallogr., 1997, 30, 565.
;
_computing_publication_material
;    
        'WinGX publication routines (Farrugia, 1999)'                 
    L. J. Farrugia, J. Appl. Crystallogr., 1999, 32, 837-838.
;
_computing_structure_refinement 'SHELXL-2014 (Sheldrick, 2015)'
_computing_structure_solution
;
      'SHELXS-2014 (Sheldrick, 2015)'
      Sheldrick, G. M. (2015). Acta Cryst. A71, 3--8.
;
_diffrn_ambient_temperature 130(2)
_diffrn_detector_area_resol_mean 10.4685
_diffrn_measured_fraction_theta_full 0.997
_diffrn_measured_fraction_theta_max 0.854
_diffrn_measurement_device_type 'Xcalibur, Atlas, Gemini'
_diffrn_measurement_method '\w scans'
_diffrn_orient_matrix_UB_11 0.0282503
_diffrn_orient_matrix_UB_12 0.0069526
_diffrn_orient_matrix_UB_13 -0.0408323
_diffrn_orient_matrix_UB_21 -0.0330485
_diffrn_orient_matrix_UB_22 0.0546634
_diffrn_orient_matrix_UB_23 0.0013401
_diffrn_orient_matrix_UB_31 0.0556242
_diffrn_orient_matrix_UB_32 0.0083919
_diffrn_orient_matrix_UB_33 0.0112696
_diffrn_radiation_monochromator graphite
_diffrn_radiation_type MoK\a
_diffrn_radiation_wavelength 0.71073
_diffrn_reflns_av_R_equivalents 0.0737
_diffrn_reflns_av_unetI/netI 0.0842
_diffrn_reflns_Laue_measured_fraction_full 0.997
_diffrn_reflns_Laue_measured_fraction_max 0.854
_diffrn_reflns_limit_h_max 13
_diffrn_reflns_limit_h_min -14
_diffrn_reflns_limit_k_max 17
_diffrn_reflns_limit_k_min -16
_diffrn_reflns_limit_l_max 23
_diffrn_reflns_limit_l_min -21
_diffrn_reflns_number 29824
_diffrn_reflns_point_group_measured_fraction_full 0.997
_diffrn_reflns_point_group_measured_fraction_max 0.854
_diffrn_reflns_theta_full 25.242
_diffrn_reflns_theta_max 29.497
_diffrn_reflns_theta_min 3.453
_exptl_absorpt_coefficient_mu 6.648
_exptl_absorpt_correction_T_max 0.173
_exptl_absorpt_correction_T_min 0.071
_exptl_absorpt_correction_type analytical
_exptl_absorpt_process_details
;
        CrysAlisPro, Agilent Technologies,
        Version 1.171.36.32 (release 02-08-2013 CrysAlis171 .NET)
        (compiled Aug  2 2013,16:46:58)
Analytical numeric absorption correction using a multifaceted crystal
                        model based on expressions derived by R.C. Clark & J.S.
        (Clark, R. C. & Reid, J. S. (1995). Acta Cryst. A51, 887-897)
;
_exptl_crystal_colour colourless
_exptl_crystal_density_diffrn 2.05
_exptl_crystal_description block
_exptl_crystal_F_000 1348
_exptl_crystal_size_max 0.56
_exptl_crystal_size_mid 0.44
_exptl_crystal_size_min 0.36
_refine_diff_density_max 3.034
_refine_diff_density_min -4.037
_refine_diff_density_rms 0.255
_refine_ls_extinction_method none
_refine_ls_goodness_of_fit_ref 1.08
_refine_ls_hydrogen_treatment constr
_refine_ls_matrix_type full
_refine_ls_number_parameters 619
_refine_ls_number_reflns 10901
_refine_ls_number_restraints 15
_refine_ls_restrained_S_all 1.079
_refine_ls_R_factor_all 0.0632
_refine_ls_R_factor_gt 0.0518
_refine_ls_shift/su_max 0.002
_refine_ls_shift/su_mean 0
_refine_ls_structure_factor_coef Fsqd
_refine_ls_weighting_details 'w=1/[\s^2^(Fo^2^)+(0.0628P)^2^+2.8368P] where P=(Fo^2^+2Fc^2^)/3'
_refine_ls_weighting_scheme calc
_refine_ls_wR_factor_gt 0.1229
_refine_ls_wR_factor_ref 0.1343
_reflns_Friedel_coverage 0
_reflns_number_gt 9136
_reflns_number_total 10901
_reflns_threshold_expression 'I > 2\s(I)'
_cod_data_source_file c7nj02202f2.cif
_cod_data_source_block 2-rdaubif3
_cod_database_code 7056583
_shelx_estimated_absorpt_t_min 0.118
_shelx_estimated_absorpt_t_max 0.198

loop_
_symmetry_equiv_pos_as_xyz
'x, y, z'
'-x, -y, -z'

loop_
_atom_site_label
_atom_site_type_symbol
_atom_site_fract_x
_atom_site_fract_y
_atom_site_fract_z
_atom_site_U_iso_or_equiv
_atom_site_adp_type
_atom_site_occupancy
_atom_site_site_symmetry_order
_atom_site_calc_flag
_atom_site_refinement_flags_posn
_atom_site_refinement_flags_adp
Au1 Au 0.56475(2) 0.71318(2) 0.79419(2) 0.01478(8) Uani 1 1 d . .
Au2 Au 0.58020(2) 0.68798(2) 0.61566(2) 0.01778(9) Uani 1 1 d . .
S1 S 0.63719(15) 0.53467(13) 0.82179(10) 0.0192(3) Uani 1 1 d . .
S2 S 0.80498(17) 0.67614(15) 0.59088(11) 0.0254(4) Uani 1 1 d . .
P1 P 0.50492(15) 0.89049(13) 0.78011(10) 0.0142(3) Uani 1 1 d . .
P2 P 0.36691(16) 0.68526(14) 0.63527(10) 0.0174(3) Uani 1 1 d . .
F8 F 0.9746(4) 0.6400(3) 0.7136(3) 0.0272(9) Uani 1 1 d . .
F9 F 1.0806(4) 0.4669(3) 0.7911(3) 0.0295(9) Uani 1 1 d . .
F13 F 0.8640(5) 0.2855(3) 0.6697(3) 0.0425(12) Uani 1 1 d . .
F7 F 0.5963(4) 0.3283(3) 0.8328(3) 0.0285(10) Uani 1 1 d . .
F6 F 0.3985(4) 0.2613(3) 0.9175(3) 0.0307(10) Uani 1 1 d . .
F2 F 0.2014(4) 0.5949(3) 1.0288(2) 0.0263(9) Uani 1 1 d . .
F1 F 0.3951(4) 0.6608(3) 0.9438(2) 0.0253(9) Uani 1 1 d . .
F3 F 0.1149(4) 0.3584(4) 0.9763(3) 0.0379(11) Uani 1 1 d . .
F4 F 0.1001(5) 0.4458(4) 1.0773(3) 0.0417(12) Uani 1 1 d . .
F10 F 0.9290(6) 0.2335(5) 0.8227(4) 0.0668(18) Uani 1 1 d . .
F11 F 1.1039(7) 0.2752(4) 0.8265(4) 0.070(2) Uani 1 1 d . .
F12 F 1.0980(6) 0.1915(4) 0.7311(4) 0.0592(16) Uani 1 1 d . .
F14 F 0.7703(5) 0.4583(4) 0.5842(3) 0.0365(11) Uani 1 1 d . .
F5 F 0.2347(4) 0.2904(4) 1.0647(3) 0.0372(11) Uani 1 1 d . .
C5 C 0.1857(7) 0.3809(6) 1.0235(4) 0.0251(15) Uani 1 1 d . .
C39 C 0.4044(6) 0.9473(5) 0.8716(4) 0.0154(13) Uani 1 1 d . .
C41 C 0.3552(7) 0.9350(6) 1.0155(4) 0.0282(10) Uani 1 1 d . U
H41 H 0.3697 0.8967 1.0643 0.034 Uiso 1 1 calc R U
C45 C 0.6456(6) 0.9436(5) 0.7645(4) 0.0134(12) Uani 1 1 d . .
C27 C 0.2582(9) 0.8459(7) 0.4335(5) 0.0350(19) Uani 1 1 d . .
H27 H 0.3012 0.8688 0.3834 0.042 Uiso 1 1 calc R U
C11 C 0.2655(6) 0.7370(5) 0.7309(4) 0.0161(13) Uani 1 1 d . .
C28 C 0.1229(8) 0.8695(6) 0.4504(4) 0.0281(16) Uani 1 1 d . .
H28 H 0.0723 0.9112 0.4131 0.034 Uiso 1 1 calc R U
C46 C 0.7735(6) 0.8748(5) 0.7462(4) 0.0180(14) Uani 1 1 d . .
H46 H 0.7856 0.8036 0.7365 0.022 Uiso 1 1 calc R U
C22 C 0.3589(8) 0.3423(6) 0.6451(5) 0.0337(18) Uani 1 1 d . .
H22 H 0.3554 0.2718 0.6492 0.04 Uiso 1 1 calc R U
C8 C 0.4130(6) 0.9475(5) 0.6997(4) 0.0152(13) Uani 1 1 d . .
C16 C 1.0271(8) 0.2686(6) 0.7802(5) 0.0354(19) Uani 1 1 d . .
C50 C 0.6297(6) 1.0471(5) 0.7780(4) 0.0159(13) Uani 1 1 d . .
H50 H 0.5427 1.0941 0.791 0.019 Uiso 1 1 calc R U
C49 C 0.7400(6) 1.0832(5) 0.7725(4) 0.0190(14) Uani 1 1 d . .
H49 H 0.7282 1.1547 0.781 0.023 Uiso 1 1 calc R U
C10 C 0.2476(6) 0.8414(5) 0.7510(4) 0.0157(13) Uani 1 1 d . .
C9 C 0.3002(6) 0.9197(5) 0.6938(4) 0.0178(13) Uani 1 1 d . .
C38 C 0.4571(7) 1.0186(6) 0.6433(4) 0.0213(14) Uani 1 1 d . .
H38 H 0.5356 1.0355 0.6462 0.026 Uiso 1 1 calc R U
C13 C 0.9486(6) 0.5523(5) 0.6997(4) 0.0177(13) Uani 1 1 d . .
C2 C 0.3995(6) 0.5613(5) 0.9348(4) 0.0169(13) Uani 1 1 d . .
C1 C 0.5027(6) 0.4988(5) 0.8823(4) 0.0162(13) Uani 1 1 d . .
C19 C 0.3632(6) 0.5501(6) 0.6374(4) 0.0217(14) Uani 1 1 d . .
C14 C 1.0023(6) 0.4616(5) 0.7422(5) 0.0226(15) Uani 1 1 d . .
C12 C 0.8682(6) 0.5573(5) 0.6456(4) 0.0214(14) Uani 1 1 d . .
C31 C 0.2061(6) 0.6725(5) 0.7840(4) 0.0179(13) Uani 1 1 d . .
H31 H 0.2173 0.603 0.7703 0.021 Uiso 1 1 calc R U
C40 C 0.4262(7) 0.8915(5) 0.9430(4) 0.0230(15) Uani 1 1 d . .
H40 H 0.4893 0.8239 0.9426 0.028 Uiso 1 1 calc R U
C35 C 0.2318(7) 0.9701(5) 0.6344(4) 0.0207(14) Uani 1 1 d . .
H35 H 0.1519 0.955 0.6321 0.025 Uiso 1 1 calc R U
C32 C 0.1289(6) 0.7083(6) 0.8583(4) 0.0227(15) Uani 1 1 d . .
H32 H 0.0891 0.6629 0.8948 0.027 Uiso 1 1 calc R U
C3 C 0.2978(6) 0.5260(5) 0.9796(4) 0.0189(14) Uani 1 1 d . .
C44 C 0.3107(6) 1.0477(5) 0.8737(4) 0.0171(13) Uani 1 1 d . .
H44 H 0.294 1.0866 0.8253 0.021 Uiso 1 1 calc R U
C7 C 0.4967(7) 0.3969(5) 0.8803(4) 0.0218(14) Uani 1 1 d . .
C34 C 0.1692(6) 0.8765(5) 0.8236(4) 0.0196(14) Uani 1 1 d . .
H34 H 0.1546 0.9468 0.8367 0.024 Uiso 1 1 calc R U
C48 C 0.8680(7) 1.0137(6) 0.7545(4) 0.0217(14) Uani 1 1 d . .
H48 H 0.9438 1.0375 0.7508 0.026 Uiso 1 1 calc R U
C6 C 0.3964(7) 0.3610(5) 0.9253(4) 0.0210(14) Uani 1 1 d . .
C37 C 0.3875(7) 1.0648(5) 0.5829(4) 0.0226(15) Uani 1 1 d . .
H37 H 0.4186 1.1129 0.5446 0.027 Uiso 1 1 calc R U
C4 C 0.2930(7) 0.4243(6) 0.9769(4) 0.0224(14) Uani 1 1 d . .
C26 C 0.3341(7) 0.7890(6) 0.4886(4) 0.0256(16) Uani 1 1 d . .
H26 H 0.4283 0.7739 0.4766 0.031 Uiso 1 1 calc R U
C15 C 0.9758(7) 0.3695(6) 0.7329(4) 0.0264(16) Uani 1 1 d . .
C42 C 0.2651(7) 1.0322(6) 1.0165(4) 0.0282(10) Uani 1 1 d . U
H42 H 0.2169 1.0609 1.0661 0.034 Uiso 1 1 calc R U
C25 C 0.2711(6) 0.7545(5) 0.5612(4) 0.0189(14) Uani 1 1 d . .
C18 C 0.8460(7) 0.4629(6) 0.6354(4) 0.0253(15) Uani 1 1 d . .
C33 C 0.1112(6) 0.8099(5) 0.8779(4) 0.0225(15) Uani 1 1 d . .
H33 H 0.0599 0.8344 0.9281 0.027 Uiso 1 1 calc R U
C17 C 0.8958(7) 0.3731(6) 0.6791(5) 0.0288(17) Uani 1 1 d . .
C47 C 0.8831(7) 0.9107(6) 0.7421(5) 0.0279(16) Uani 1 1 d . .
H47 H 0.9701 0.8631 0.7306 0.034 Uiso 1 1 calc R U
C30 C 0.1323(6) 0.7751(5) 0.5776(4) 0.0212(14) Uani 1 1 d . .
H30 H 0.0889 0.7498 0.6266 0.025 Uiso 1 1 calc R U
C23 C 0.2802(7) 0.4169(6) 0.5998(4) 0.0283(17) Uani 1 1 d . .
H23 H 0.2248 0.3974 0.5718 0.034 Uiso 1 1 calc R U
C29 C 0.0587(7) 0.8330(6) 0.5215(4) 0.0262(16) Uani 1 1 d . .
H29 H -0.0354 0.8474 0.532 0.031 Uiso 1 1 calc R U
C43 C 0.2435(7) 1.0891(6) 0.9461(4) 0.0282(10) Uani 1 1 d . U
H43 H 0.1818 1.1573 0.9476 0.034 Uiso 1 1 calc R U
C20 C 0.4462(7) 0.4722(6) 0.6802(5) 0.0276(16) Uani 1 1 d . .
H20 H 0.505 0.4907 0.7063 0.033 Uiso 1 1 calc R U
C36 C 0.2728(7) 1.0410(6) 0.5785(4) 0.0251(15) Uani 1 1 d . .
H36 H 0.2236 1.0729 0.5378 0.03 Uiso 1 1 calc R U
C24 C 0.2827(7) 0.5214(6) 0.5955(4) 0.0249(15) Uani 1 1 d . .
H24 H 0.2295 0.5728 0.564 0.03 Uiso 1 1 calc R U
C21 C 0.4441(8) 0.3695(6) 0.6853(5) 0.0332(18) Uani 1 1 d . .
H21 H 0.4994 0.3177 0.7154 0.04 Uiso 1 1 calc R U

loop_
_atom_site_aniso_label
_atom_site_aniso_U_11
_atom_site_aniso_U_22
_atom_site_aniso_U_33
_atom_site_aniso_U_23
_atom_site_aniso_U_13
_atom_site_aniso_U_12
Au1 0.01361(13) 0.01492(15) 0.01354(14) -0.00340(9) -0.00034(9) -0.00147(9)
Au2 0.01324(13) 0.02336(16) 0.01504(15) -0.00514(10) 0.00017(10) -0.00334(10)
S1 0.0156(7) 0.0147(8) 0.0218(9) -0.0021(6) 0.0004(6) 0.0013(6)
S2 0.0184(8) 0.0313(10) 0.0252(10) 0.0005(7) -0.0027(7) -0.0070(7)
P1 0.0140(7) 0.0139(8) 0.0127(8) -0.0038(6) -0.0002(6) -0.0017(6)
P2 0.0158(8) 0.0200(9) 0.0147(8) -0.0036(7) -0.0012(6) -0.0029(6)
F8 0.025(2) 0.023(2) 0.036(3) -0.0006(18) -0.0097(18) -0.0075(17)
F9 0.025(2) 0.030(2) 0.035(3) -0.0056(19) -0.0133(18) -0.0029(17)
F13 0.053(3) 0.021(2) 0.060(3) -0.012(2) -0.019(3) -0.011(2)
F7 0.028(2) 0.015(2) 0.033(2) -0.0079(17) 0.0055(18) 0.0019(16)
F6 0.034(2) 0.015(2) 0.041(3) -0.0066(18) 0.000(2) -0.0068(17)
F2 0.026(2) 0.022(2) 0.024(2) -0.0070(17) 0.0068(17) -0.0029(16)
F1 0.027(2) 0.021(2) 0.024(2) -0.0091(16) 0.0060(17) -0.0048(16)
F3 0.030(2) 0.048(3) 0.042(3) 0.003(2) -0.013(2) -0.018(2)
F4 0.035(3) 0.039(3) 0.046(3) -0.014(2) 0.018(2) -0.017(2)
F10 0.069(4) 0.047(4) 0.077(4) 0.026(3) -0.010(3) -0.019(3)
F11 0.111(5) 0.030(3) 0.088(5) 0.011(3) -0.075(4) -0.015(3)
F12 0.074(4) 0.028(3) 0.061(4) -0.016(2) -0.021(3) 0.015(3)
F14 0.041(3) 0.036(3) 0.040(3) -0.012(2) -0.022(2) -0.008(2)
F5 0.035(2) 0.034(3) 0.042(3) 0.016(2) -0.008(2) -0.016(2)
C5 0.022(3) 0.027(4) 0.022(4) -0.007(3) 0.001(3) -0.003(3)
C39 0.012(3) 0.020(3) 0.015(3) -0.003(2) -0.001(2) -0.005(2)
C41 0.031(2) 0.027(2) 0.019(2) -0.0046(17) 0.0026(17) -0.0014(17)
C45 0.014(3) 0.019(3) 0.006(3) -0.004(2) 0.000(2) -0.003(2)
C27 0.049(5) 0.046(5) 0.016(4) 0.007(3) -0.009(3) -0.022(4)
C11 0.012(3) 0.012(3) 0.021(3) -0.003(2) 0.002(2) -0.001(2)
C28 0.038(4) 0.028(4) 0.023(4) 0.002(3) -0.014(3) -0.011(3)
C46 0.011(3) 0.018(3) 0.024(4) -0.011(3) 0.002(2) -0.002(2)
C22 0.035(4) 0.024(4) 0.037(5) -0.015(3) 0.000(4) -0.001(3)
C8 0.009(3) 0.016(3) 0.019(3) -0.009(2) -0.003(2) 0.001(2)
C16 0.041(5) 0.028(4) 0.036(5) -0.010(3) -0.015(4) 0.001(3)
C50 0.015(3) 0.016(3) 0.015(3) -0.006(2) 0.001(2) -0.002(2)
C49 0.024(3) 0.018(3) 0.014(3) -0.010(3) 0.004(3) -0.006(3)
C10 0.010(3) 0.017(3) 0.021(3) 0.000(3) -0.001(2) -0.006(2)
C9 0.015(3) 0.015(3) 0.020(3) -0.005(3) 0.003(2) -0.003(2)
C38 0.027(4) 0.026(4) 0.012(3) 0.000(3) -0.004(3) -0.010(3)
C13 0.011(3) 0.016(3) 0.023(4) -0.011(3) 0.003(2) 0.001(2)
C2 0.022(3) 0.015(3) 0.015(3) -0.003(2) -0.003(3) -0.008(2)
C1 0.015(3) 0.017(3) 0.014(3) 0.005(2) -0.003(2) -0.003(2)
C19 0.019(3) 0.026(4) 0.020(4) -0.013(3) 0.002(3) -0.006(3)
C14 0.013(3) 0.014(3) 0.041(4) -0.013(3) -0.007(3) 0.000(2)
C12 0.014(3) 0.021(4) 0.026(4) -0.005(3) 0.005(3) -0.005(3)
C31 0.017(3) 0.018(3) 0.019(3) -0.002(3) -0.008(3) -0.002(2)
C40 0.026(4) 0.019(4) 0.020(4) -0.005(3) -0.006(3) 0.002(3)
C35 0.021(3) 0.016(3) 0.020(4) -0.005(3) -0.002(3) 0.002(3)
C32 0.017(3) 0.032(4) 0.019(4) 0.001(3) -0.002(3) -0.009(3)
C3 0.016(3) 0.023(4) 0.012(3) -0.003(3) 0.001(2) 0.000(2)
C44 0.020(3) 0.019(3) 0.009(3) -0.002(2) 0.003(2) -0.004(2)
C7 0.023(3) 0.015(3) 0.020(4) -0.001(3) -0.002(3) 0.005(3)
C34 0.021(3) 0.020(3) 0.018(3) -0.007(3) -0.002(3) -0.004(3)
C48 0.021(3) 0.027(4) 0.021(4) -0.003(3) -0.007(3) -0.009(3)
C6 0.023(3) 0.017(3) 0.023(4) 0.000(3) -0.006(3) -0.004(3)
C37 0.027(4) 0.016(3) 0.023(4) 0.005(3) -0.002(3) -0.008(3)
C4 0.022(3) 0.025(4) 0.019(4) -0.002(3) 0.000(3) -0.006(3)
C26 0.022(3) 0.040(4) 0.018(4) -0.004(3) -0.001(3) -0.014(3)
C15 0.020(3) 0.024(4) 0.027(4) -0.005(3) 0.003(3) 0.002(3)
C42 0.031(2) 0.027(2) 0.019(2) -0.0046(17) 0.0026(17) -0.0014(17)
C25 0.016(3) 0.023(4) 0.015(3) 0.000(3) -0.001(2) -0.003(3)
C18 0.017(3) 0.029(4) 0.026(4) -0.010(3) -0.005(3) 0.002(3)
C33 0.015(3) 0.027(4) 0.025(4) -0.010(3) 0.003(3) -0.007(3)
C17 0.031(4) 0.024(4) 0.031(4) -0.013(3) -0.003(3) -0.005(3)
C47 0.018(3) 0.031(4) 0.031(4) -0.009(3) 0.001(3) -0.002(3)
C30 0.016(3) 0.025(4) 0.022(4) 0.004(3) -0.003(3) -0.008(3)
C23 0.032(4) 0.028(4) 0.026(4) -0.018(3) 0.006(3) -0.012(3)
C29 0.023(3) 0.033(4) 0.021(4) -0.009(3) -0.006(3) -0.003(3)
C43 0.031(2) 0.027(2) 0.019(2) -0.0046(17) 0.0026(17) -0.0014(17)
C20 0.028(4) 0.023(4) 0.030(4) -0.013(3) -0.007(3) -0.001(3)
C36 0.033(4) 0.025(4) 0.018(4) 0.000(3) -0.014(3) -0.003(3)
C24 0.030(4) 0.024(4) 0.019(4) -0.010(3) -0.004(3) -0.003(3)
C21 0.044(5) 0.019(4) 0.036(5) -0.010(3) -0.015(4) 0.000(3)

loop_
_atom_type_symbol
_atom_type_description
_atom_type_scat_dispersion_real
_atom_type_scat_dispersion_imag
_atom_type_scat_source
C C 0.0033 0.0016 'International Tables Vol C Tables 4.2.6.8 and 6.1.1.4'
H H 0 0 'International Tables Vol C Tables 4.2.6.8 and 6.1.1.4'
Au Au -2.0133 8.8022 'International Tables Vol C Tables 4.2.6.8 and 6.1.1.4'
F F 0.0171 0.0103 'International Tables Vol C Tables 4.2.6.8 and 6.1.1.4'
P P 0.1023 0.0942 'International Tables Vol C Tables 4.2.6.8 and 6.1.1.4'
S S 0.1246 0.1234 'International Tables Vol C Tables 4.2.6.8 and 6.1.1.4'

loop_
_exptl_crystal_face_index_h
_exptl_crystal_face_index_k
_exptl_crystal_face_index_l
_exptl_crystal_face_perp_dist
-1 -18 2 0.2181
1 18 -2 0.2181
14 3 12 0.2165
-14 -3 -12 0.2165
3 5 24 0.1777
-3 -5 -24 0.1777
13 5 -8 0.2678
-13 -5 8 0.2678
13 8 16 0.2541
-13 -8 -16 0.2541

loop_
_geom_angle_atom_site_label_1
_geom_angle_atom_site_label_2
_geom_angle_atom_site_label_3
_geom_angle
P1 Au1 S1 172.81(6)
P1 Au1 Au2 93.01(4)
S1 Au1 Au2 93.35(4)
P2 Au2 S2 174.91(6)
P2 Au2 Au1 92.92(4)
S2 Au2 Au1 89.73(5)
C1 S1 Au1 107.0(2)
C12 S2 Au2 100.8(2)
C39 P1 C45 102.8(3)
C39 P1 C8 107.6(3)
C45 P1 C8 106.9(3)
C39 P1 Au1 110.4(2)
C45 P1 Au1 113.0(2)
C8 P1 Au1 115.3(2)
C25 P2 C19 105.2(3)
C25 P2 C11 104.7(3)
C19 P2 C11 105.7(3)
C25 P2 Au2 117.1(2)
C19 P2 Au2 109.2(2)
C11 P2 Au2 114.0(2)
F4 C5 F3 107.2(6)
F4 C5 F5 105.9(6)
F3 C5 F5 106.0(6)
F4 C5 C4 113.3(6)
F3 C5 C4 111.9(6)
F5 C5 C4 112.1(6)
C40 C39 C44 119.1(6)
C40 C39 P1 118.0(5)
C44 C39 P1 122.9(5)
C42 C41 C40 120.4(7)
C42 C41 H41 119.8
C40 C41 H41 119.8
C50 C45 C46 119.3(6)
C50 C45 P1 122.0(5)
C46 C45 P1 118.4(5)
C28 C27 C26 120.9(7)
C28 C27 H27 119.6
C26 C27 H27 119.6
C31 C11 C10 119.7(6)
C31 C11 P2 118.8(5)
C10 C11 P2 121.6(5)
C27 C28 C29 120.5(7)
C27 C28 H28 119.7
C29 C28 H28 119.7
C47 C46 C45 119.8(6)
C47 C46 H46 120.1
C45 C46 H46 120.1
C23 C22 C21 120.7(7)
C23 C22 H22 119.6
C21 C22 H22 119.6
C38 C8 C9 119.8(6)
C38 C8 P1 119.4(5)
C9 C8 P1 120.8(5)
F11 C16 F10 109.3(8)
F11 C16 F12 106.5(7)
F10 C16 F12 104.3(7)
F11 C16 C15 113.7(7)
F10 C16 C15 112.0(7)
F12 C16 C15 110.5(7)
C45 C50 C49 120.7(6)
C45 C50 H50 119.7
C49 C50 H50 119.7
C50 C49 C48 119.7(6)
C50 C49 H49 120.2
C48 C49 H49 120.2
C34 C10 C11 119.0(6)
C34 C10 C9 117.8(6)
C11 C10 C9 123.0(6)
C35 C9 C8 117.6(6)
C35 C9 C10 119.1(6)
C8 C9 C10 123.3(6)
C37 C38 C8 120.5(6)
C37 C38 H38 119.7
C8 C38 H38 119.7
F8 C13 C14 117.5(6)
F8 C13 C12 119.3(6)
C14 C13 C12 123.2(6)
F1 C2 C3 116.9(6)
F1 C2 C1 120.5(6)
C3 C2 C1 122.6(6)
C2 C1 C7 114.5(6)
C2 C1 S1 126.9(5)
C7 C1 S1 118.6(5)
C24 C19 C20 119.1(7)
C24 C19 P2 121.7(6)
C20 C19 P2 119.2(5)
F9 C14 C13 117.3(6)
F9 C14 C15 122.3(6)
C13 C14 C15 120.5(6)
C13 C12 C18 115.4(6)
C13 C12 S2 121.2(5)
C18 C12 S2 123.4(6)
C11 C31 C32 120.8(6)
C11 C31 H31 119.6
C32 C31 H31 119.6
C39 C40 C41 119.8(6)
C39 C40 H40 120.1
C41 C40 H40 120.1
C36 C35 C9 123.6(7)
C36 C35 H35 118.2
C9 C35 H35 118.2
C33 C32 C31 119.6(6)
C33 C32 H32 120.2
C31 C32 H32 120.2
F2 C3 C2 117.3(6)
F2 C3 C4 120.5(6)
C2 C3 C4 122.2(6)
C43 C44 C39 119.7(6)
C43 C44 H44 120.1
C39 C44 H44 120.1
F7 C7 C6 117.8(6)
F7 C7 C1 119.0(6)
C6 C7 C1 123.2(6)
C10 C34 C33 121.0(6)
C10 C34 H34 119.5
C33 C34 H34 119.5
C47 C48 C49 119.4(6)
C47 C48 H48 120.3
C49 C48 H48 120.3
F6 C6 C7 118.4(6)
F6 C6 C4 119.7(6)
C7 C6 C4 121.9(6)
C36 C37 C38 120.1(6)
C36 C37 H37 119.9
C38 C37 H37 119.9
C6 C4 C3 115.6(6)
C6 C4 C5 119.3(6)
C3 C4 C5 125.1(6)
C25 C26 C27 119.4(7)
C25 C26 H26 120.3
C27 C26 H26 120.3
C17 C15 C14 117.0(7)
C17 C15 C16 120.1(7)
C14 C15 C16 122.9(7)
C41 C42 C43 120.5(7)
C41 C42 H42 119.8
C43 C42 H42 119.8
C26 C25 C30 120.0(6)
C26 C25 P2 120.2(5)
C30 C25 P2 119.9(5)
F14 C18 C17 117.7(7)
F14 C18 C12 120.5(6)
C17 C18 C12 121.7(7)
C32 C33 C34 119.8(6)
C32 C33 H33 120.1
C34 C33 H33 120.1
F13 C17 C18 118.7(7)
F13 C17 C15 119.1(7)
C18 C17 C15 122.2(7)
C48 C47 C46 121.1(6)
C48 C47 H47 119.4
C46 C47 H47 119.4
C29 C30 C25 119.4(6)
C29 C30 H30 120.3
C25 C30 H30 120.3
C22 C23 C24 119.7(7)
C22 C23 H23 120.2
C24 C23 H23 120.2
C28 C29 C30 119.8(7)
C28 C29 H29 120.1
C30 C29 H29 120.1
C44 C43 C42 120.5(7)
C44 C43 H43 119.8
C42 C43 H43 119.8
C21 C20 C19 121.2(7)
C21 C20 H20 119.4
C19 C20 H20 119.4
C35 C36 C37 118.2(6)
C35 C36 H36 120.9
C37 C36 H36 120.9
C19 C24 C23 120.1(7)
C19 C24 H24 119.9
C23 C24 H24 119.9
C20 C21 C22 119.1(7)
C20 C21 H21 120.5
C22 C21 H21 120.5

loop_
_geom_bond_atom_site_label_1
_geom_bond_atom_site_label_2
_geom_bond_distance
Au1 P1 2.2601(16)
Au1 S1 2.3033(16)
Au1 Au2 3.0823(4)
Au2 P2 2.2559(17)
Au2 S2 2.3205(17)
S1 C1 1.751(6)
S2 C12 1.776(7)
P1 C39 1.801(6)
P1 C45 1.817(6)
P1 C8 1.831(7)
P2 C25 1.803(7)
P2 C19 1.817(7)
P2 C11 1.839(7)
F8 C13 1.343(7)
F9 C14 1.331(8)
F13 C17 1.351(9)
F7 C7 1.357(7)
F6 C6 1.349(8)
F2 C3 1.359(7)
F1 C2 1.344(7)
F3 C5 1.335(9)
F4 C5 1.333(8)
F10 C16 1.327(11)
F11 C16 1.289(10)
F12 C16 1.339(9)
F14 C18 1.336(8)
F5 C5 1.350(8)
C5 C4 1.490(10)
C39 C40 1.388(9)
C39 C44 1.410(9)
C41 C42 1.362(10)
C41 C40 1.396(10)
C41 H41 0.95
C45 C50 1.382(9)
C45 C46 1.393(8)
C27 C28 1.363(11)
C27 C26 1.388(11)
C27 H27 0.95
C11 C31 1.377(9)
C11 C10 1.422(9)
C28 C29 1.384(10)
C28 H28 0.95
C46 C47 1.389(9)
C46 H46 0.95
C22 C23 1.381(12)
C22 C21 1.406(11)
C22 H22 0.95
C8 C38 1.393(9)
C8 C9 1.399(9)
C16 C15 1.509(11)
C50 C49 1.393(9)
C50 H50 0.95
C49 C48 1.397(9)
C49 H49 0.95
C10 C34 1.386(9)
C10 C9 1.508(9)
C9 C35 1.377(9)
C38 C37 1.386(10)
C38 H38 0.95
C13 C14 1.375(10)
C13 C12 1.381(10)
C2 C3 1.373(9)
C2 C1 1.382(9)
C1 C7 1.389(10)
C19 C24 1.394(10)
C19 C20 1.402(10)
C14 C15 1.380(10)
C12 C18 1.391(10)
C31 C32 1.409(9)
C31 H31 0.95
C40 H40 0.95
C35 C36 1.374(10)
C35 H35 0.95
C32 C33 1.383(10)
C32 H32 0.95
C3 C4 1.383(10)
C44 C43 1.377(9)
C44 H44 0.95
C7 C6 1.367(10)
C34 C33 1.399(10)
C34 H34 0.95
C48 C47 1.373(10)
C48 H48 0.95
C6 C4 1.380(9)
C37 C36 1.384(10)
C37 H37 0.95
C26 C25 1.388(9)
C26 H26 0.95
C15 C17 1.378(11)
C42 C43 1.378(10)
C42 H42 0.95
C25 C30 1.402(9)
C18 C17 1.368(11)
C33 H33 0.95
C47 H47 0.95
C30 C29 1.393(10)
C30 H30 0.95
C23 C24 1.401(10)
C23 H23 0.95
C29 H29 0.95
C43 H43 0.95
C20 C21 1.374(10)
C20 H20 0.95
C36 H36 0.95
C24 H24 0.95
C21 H21 0.95

loop_
_geom_hbond_atom_site_label_D
_geom_hbond_atom_site_label_H
_geom_hbond_atom_site_label_A
_geom_hbond_distance_DH
_geom_hbond_distance_HA
_geom_hbond_distance_DA
_geom_hbond_angle_DHA
_geom_hbond_site_symmetry_A
C46 H46 F8 0.95 2.49 3.252(7) 137.2 .
C31 H31 F9 0.95 2.62 3.396(8) 138.9 1_455
C30 H30 F8 0.95 2.39 3.289(8) 157.2 1_455
C20 H20 S1 0.95 2.88 3.802(8) 165.1 .
C24 H24 F14 0.95 2.62 3.222(8) 121.5 2_666

loop_
_geom_torsion_atom_site_label_1
_geom_torsion_atom_site_label_2
_geom_torsion_atom_site_label_3
_geom_torsion_atom_site_label_4
_geom_torsion
C45 P1 C39 C40 -90.9(6)
C8 P1 C39 C40 156.5(5)
Au1 P1 C39 C40 29.9(6)
C45 P1 C39 C44 85.5(6)
C8 P1 C39 C44 -27.1(6)
Au1 P1 C39 C44 -153.7(5)
C39 P1 C45 C50 -41.5(6)
C8 P1 C45 C50 71.7(6)
Au1 P1 C45 C50 -160.4(5)
C39 P1 C45 C46 132.1(5)
C8 P1 C45 C46 -114.8(5)
Au1 P1 C45 C46 13.1(6)
C25 P2 C11 C31 109.9(5)
C19 P2 C11 C31 -0.9(6)
Au2 P2 C11 C31 -120.9(5)
C25 P2 C11 C10 -70.2(6)
C19 P2 C11 C10 179.0(5)
Au2 P2 C11 C10 59.0(6)
C26 C27 C28 C29 -2.9(12)
C50 C45 C46 C47 0.4(10)
P1 C45 C46 C47 -173.3(5)
C39 P1 C8 C38 108.8(5)
C45 P1 C8 C38 -1.0(6)
Au1 P1 C8 C38 -127.5(5)
C39 P1 C8 C9 -71.9(6)
C45 P1 C8 C9 178.3(5)
Au1 P1 C8 C9 51.8(5)
C46 C45 C50 C49 0.7(10)
P1 C45 C50 C49 174.1(5)
C45 C50 C49 C48 -1.0(10)
C31 C11 C10 C34 -0.6(9)
P2 C11 C10 C34 179.4(5)
C31 C11 C10 C9 -175.1(6)
P2 C11 C10 C9 5.0(9)
C38 C8 C9 C35 -4.2(9)
P1 C8 C9 C35 176.5(5)
C38 C8 C9 C10 178.4(6)
P1 C8 C9 C10 -0.9(8)
C34 C10 C9 C35 -95.9(7)
C11 C10 C9 C35 78.6(8)
C34 C10 C9 C8 81.4(8)
C11 C10 C9 C8 -104.1(8)
C9 C8 C38 C37 2.3(10)
P1 C8 C38 C37 -178.4(5)
F1 C2 C1 C7 178.5(6)
C3 C2 C1 C7 -1.5(9)
F1 C2 C1 S1 -0.3(9)
C3 C2 C1 S1 179.7(5)
Au1 S1 C1 C2 -28.5(6)
Au1 S1 C1 C7 152.8(5)
C25 P2 C19 C24 -8.0(6)
C11 P2 C19 C24 102.5(6)
Au2 P2 C19 C24 -134.5(5)
C25 P2 C19 C20 170.1(5)
C11 P2 C19 C20 -79.4(6)
Au2 P2 C19 C20 43.6(6)
F8 C13 C14 F9 -2.9(9)
C12 C13 C14 F9 178.5(6)
F8 C13 C14 C15 177.8(6)
C12 C13 C14 C15 -0.8(10)
F8 C13 C12 C18 -179.6(6)
C14 C13 C12 C18 -1.1(10)
F8 C13 C12 S2 2.9(8)
C14 C13 C12 S2 -178.5(5)
Au2 S2 C12 C13 -128.9(5)
Au2 S2 C12 C18 53.8(6)
C10 C11 C31 C32 -0.7(9)
P2 C11 C31 C32 179.3(5)
C44 C39 C40 C41 0.3(10)
P1 C39 C40 C41 176.8(6)
C42 C41 C40 C39 -0.4(11)
C8 C9 C35 C36 3.9(10)
C10 C9 C35 C36 -178.6(6)
C11 C31 C32 C33 0.7(10)
F1 C2 C3 F2 0.4(9)
C1 C2 C3 F2 -179.6(6)
F1 C2 C3 C4 -178.5(6)
C1 C2 C3 C4 1.5(10)
C40 C39 C44 C43 0.6(10)
P1 C39 C44 C43 -175.8(5)
C2 C1 C7 F7 -177.6(6)
S1 C1 C7 F7 1.3(8)
C2 C1 C7 C6 0.9(10)
S1 C1 C7 C6 179.8(6)
C11 C10 C34 C33 1.9(10)
C9 C10 C34 C33 176.6(6)
C50 C49 C48 C47 0.2(10)
F7 C7 C6 F6 -3.0(9)
C1 C7 C6 F6 178.6(6)
F7 C7 C6 C4 178.2(6)
C1 C7 C6 C4 -0.2(11)
C8 C38 C37 C36 0.3(10)
F6 C6 C4 C3 -178.6(6)
C7 C6 C4 C3 0.1(10)
F6 C6 C4 C5 0.4(10)
C7 C6 C4 C5 179.1(7)
F2 C3 C4 C6 -179.6(6)
C2 C3 C4 C6 -0.8(10)
F2 C3 C4 C5 1.4(10)
C2 C3 C4 C5 -179.7(7)
F4 C5 C4 C6 173.0(6)
F3 C5 C4 C6 -65.7(8)
F5 C5 C4 C6 53.2(9)
F4 C5 C4 C3 -8.1(10)
F3 C5 C4 C3 113.2(8)
F5 C5 C4 C3 -127.9(7)
C28 C27 C26 C25 0.9(12)
F9 C14 C15 C17 -178.5(6)
C13 C14 C15 C17 0.8(10)
F9 C14 C15 C16 3.2(11)
C13 C14 C15 C16 -177.4(7)
F11 C16 C15 C17 178.1(7)
F10 C16 C15 C17 -57.5(10)
F12 C16 C15 C17 58.4(10)
F11 C16 C15 C14 -3.7(11)
F10 C16 C15 C14 120.8(8)
F12 C16 C15 C14 -123.4(8)
C40 C41 C42 C43 -0.4(12)
C27 C26 C25 C30 1.4(11)
C27 C26 C25 P2 -177.4(6)
C19 P2 C25 C26 -109.1(6)
C11 P2 C25 C26 139.7(6)
Au2 P2 C25 C26 12.4(7)
C19 P2 C25 C30 72.1(6)
C11 P2 C25 C30 -39.1(6)
Au2 P2 C25 C30 -166.4(5)
C13 C12 C18 F14 -179.6(6)
S2 C12 C18 F14 -2.2(9)
C13 C12 C18 C17 3.0(10)
S2 C12 C18 C17 -179.6(6)
C31 C32 C33 C34 0.5(10)
C10 C34 C33 C32 -1.9(10)
F14 C18 C17 F13 -1.3(10)
C12 C18 C17 F13 176.1(6)
F14 C18 C17 C15 179.4(6)
C12 C18 C17 C15 -3.2(11)
C14 C15 C17 F13 -178.1(6)
C16 C15 C17 F13 0.2(11)
C14 C15 C17 C18 1.1(11)
C16 C15 C17 C18 179.5(7)
C49 C48 C47 C46 0.9(11)
C45 C46 C47 C48 -1.2(11)
C26 C25 C30 C29 -1.9(10)
P2 C25 C30 C29 176.9(5)
C21 C22 C23 C24 -1.7(11)
C27 C28 C29 C30 2.4(11)
C25 C30 C29 C28 0.0(11)
C39 C44 C43 C42 -1.4(11)
C41 C42 C43 C44 1.3(12)
C24 C19 C20 C21 -3.7(11)
P2 C19 C20 C21 178.2(6)
C9 C35 C36 C37 -1.4(10)
C38 C37 C36 C35 -0.8(10)
C20 C19 C24 C23 3.3(10)
P2 C19 C24 C23 -178.7(5)
C22 C23 C24 C19 -0.6(10)
C19 C20 C21 C22 1.4(12)
C23 C22 C21 C20 1.3(12)
